data_1561161
loop_
_publ_author_name
'Abeysinghe, Dileka'
'Smith, Mark D.'
'Morrison, Gregory'
'Yeon, Jeongho'
'zur Loye, Hans-Conrad'

_publ_section_title
;
 Facile in-situ reduction: Crystal growth and magnetic studies of reduced
 vanadium (III/IV) silicates CaxLn1&#x2212;xVSiO5 (Ln = Ce--Nd, Sm--Lu, Y)
;
_journal_name_full 'Journal of Solid State Chemistry'
_journal_page_first 80
_journal_page_last 86
_journal_paper_doi 10.1016/j.jssc.2018.01.004
_journal_volume 260
_journal_year 2018
_chemical_formula_moiety 'Ca0.67 Ho0.33 O5 Si V'
_chemical_formula_sum 'Ca0.67 Ho0.33 O5 Si V'
_chemical_formula_weight 239.87
_space_group_crystal_system monoclinic
_space_group_IT_number 15
_space_group_name_Hall '-C 2yc'
_space_group_name_H-M_alt 'C 1 2/c 1'
_atom_sites_solution_hydrogens .
_cell_angle_alpha 90
_cell_angle_beta 113.0276(7)
_cell_angle_gamma 90
_cell_formula_units_Z 4
_cell_length_a 6.5162(2)
_cell_length_b 8.7220(3)
_cell_length_c 6.9187(4)
_cell_measurement_reflns_used 8538
_cell_measurement_temperature 300(2)
_cell_measurement_theta_max 40.292
_cell_measurement_theta_min 3.200
_cell_volume 361.89(3)
_computing_cell_refinement 'SAINT Version 8.34a (Bruker, 2014)'
_computing_data_collection 'Bruker APEXII v2014.9-0 (Bruker, 2014)'
_computing_data_reduction 'SAINT Version 8.34a (Bruker, 2014)'
_computing_molecular_graphics various
_computing_publication_material various
_computing_structure_refinement 'SHELXL-2014/7 (Sheldrick, 2014)'
_computing_structure_solution 'SHELXS (Sheldrick, 2008)'
_diffrn_ambient_temperature 300(2)
_diffrn_detector_area_resol_mean 10.4
_diffrn_measured_fraction_theta_full 1.000
_diffrn_measured_fraction_theta_max 1.000
_diffrn_measurement_device_type 'Bruker D8 QUEST'
_diffrn_measurement_method '\w and \f scans'
_diffrn_radiation_type MoK\a
_diffrn_radiation_wavelength 0.71073
_diffrn_reflns_av_R_equivalents 0.0211
_diffrn_reflns_av_unetI/netI 0.0089
_diffrn_reflns_Laue_measured_fraction_full 1.000
_diffrn_reflns_Laue_measured_fraction_max 1.000
_diffrn_reflns_limit_h_max 11
_diffrn_reflns_limit_h_min -11
_diffrn_reflns_limit_k_max 15
_diffrn_reflns_limit_k_min -15
_diffrn_reflns_limit_l_max 12
_diffrn_reflns_limit_l_min -12
_diffrn_reflns_number 12831
_diffrn_reflns_point_group_measured_fraction_full 1.000
_diffrn_reflns_point_group_measured_fraction_max 1.000
_diffrn_reflns_theta_full 40.314
_diffrn_reflns_theta_max 40.314
_diffrn_reflns_theta_min 4.124
_diffrn_source 'microfocus sealed X-ray tube'
_exptl_absorpt_coefficient_mu 10.952
_exptl_absorpt_correction_T_max 0.1028
_exptl_absorpt_correction_T_min 0.0513
_exptl_absorpt_correction_type multi-scan
_exptl_absorpt_process_details 'SADABS Version 2014/4 (Bruker, 2014)'
_exptl_crystal_colour black
_exptl_crystal_density_diffrn 4.403
_exptl_crystal_description rod
_exptl_crystal_F_000 449
_exptl_crystal_size_max 0.100
_exptl_crystal_size_mid 0.080
_exptl_crystal_size_min 0.060
_refine_diff_density_max 1.228
_refine_diff_density_min -1.279
_refine_diff_density_rms 0.148
_refine_ls_extinction_coef 0.0091(6)
_refine_ls_extinction_expression Fc^*^=kFc[1+0.001xFc^2^\l^3^/sin(2\q)]^-1/4^
_refine_ls_extinction_method 'SHELXL-2014/7 (Sheldrick 2014'
_refine_ls_goodness_of_fit_ref 1.287
_refine_ls_hydrogen_treatment undef
_refine_ls_matrix_type full
_refine_ls_number_parameters 42
_refine_ls_number_reflns 1143
_refine_ls_number_restraints 0
_refine_ls_restrained_S_all 1.287
_refine_ls_R_factor_all 0.0237
_refine_ls_R_factor_gt 0.0221
_refine_ls_shift/su_max 0.001
_refine_ls_shift/su_mean 0.000
_refine_ls_structure_factor_coef Fsqd
_refine_ls_weighting_details 'w=1/[\s^2^(Fo^2^)+(0.0145P)^2^+1.1246P] where P=(Fo^2^+2Fc^2^)/3'
_refine_ls_weighting_scheme calc
_refine_ls_wR_factor_gt 0.0513
_refine_ls_wR_factor_ref 0.0518
_reflns_Friedel_coverage 0.000
_reflns_Friedel_fraction_full .
_reflns_Friedel_fraction_max .
_reflns_number_gt 1087
_reflns_number_total 1143
_reflns_threshold_expression 'I > 2\s(I)'
_cod_data_source_file 9.cif
_cod_data_source_block 9
_cod_original_cell_volume 361.88(3)
_cod_original_sg_symbol_H-M 'C 2/c'
_cod_database_code 1561161
_shelx_space_group_comment
;
The symmetry employed for this shelxl refinement is uniquely defined
by the following loop, which should always be used as a source of
symmetry information in preference to the above space-group names.
They are only intended as comments.
;
_shelx_estimated_absorpt_t_min 0.407
_shelx_estimated_absorpt_t_max 0.559

loop_
_space_group_symop_operation_xyz
'x, y, z'
'-x, y, -z+1/2'
'x+1/2, y+1/2, z'
'-x+1/2, y+1/2, -z+1/2'
'-x, -y, -z'
'x, -y, z-1/2'
'-x+1/2, -y+1/2, -z'
'x+1/2, -y+1/2, z-1/2'

loop_
_atom_site_label
_atom_site_type_symbol
_atom_site_fract_x
_atom_site_fract_y
_atom_site_fract_z
_atom_site_U_iso_or_equiv
_atom_site_adp_type
_atom_site_occupancy
_atom_site_site_symmetry_order
_atom_site_calc_flag
_atom_site_refinement_flags_posn
_atom_site_refinement_flags_adp
_atom_site_refinement_flags_occupancy
_atom_site_disorder_assembly
_atom_site_disorder_group
Ho1 Ho 0.0000 0.33084(2) 0.2500 0.01862(7) Uani 0.3265(15) 2 d S T P . .
Ca1 Ca 0.0000 0.33084(2) 0.2500 0.01862(7) Uani 0.6735(15) 2 d S T P . .
V1 V 0.0000 0.0000 0.0000 0.00977(8) Uani 1 2 d S . P . .
Si1 Si 0.0000 0.68131(6) 0.2500 0.00771(10) Uani 1 2 d S T P . .
O1 O 0.31954(18) 0.06471(13) 0.08409(18) 0.01411(19) Uani 1 1 d . . . . .
O2 O 0.39099(18) 0.28666(12) 0.38139(18) 0.01215(17) Uani 1 1 d . . . . .
O3 O 0.0000 0.06928(18) 0.2500 0.0140(3) Uani 1 2 d S T P . .

loop_
_atom_site_aniso_label
_atom_site_aniso_U_11
_atom_site_aniso_U_22
_atom_site_aniso_U_33
_atom_site_aniso_U_23
_atom_site_aniso_U_13
_atom_site_aniso_U_12
Ho1 0.01033(8) 0.00940(8) 0.02722(12) 0.000 -0.00231(7) 0.000
Ca1 0.01033(8) 0.00940(8) 0.02722(12) 0.000 -0.00231(7) 0.000
V1 0.00897(13) 0.01159(13) 0.00849(12) 0.00054(9) 0.00314(9) 0.00084(9)
Si1 0.00687(18) 0.00752(19) 0.00833(19) 0.000 0.00255(15) 0.000
O1 0.0091(4) 0.0150(4) 0.0151(4) -0.0042(3) 0.0014(3) -0.0007(3)
O2 0.0116(4) 0.0114(4) 0.0147(4) -0.0027(3) 0.0064(3) -0.0018(3)
O3 0.0148(6) 0.0124(6) 0.0120(5) 0.000 0.0024(5) 0.000

loop_
_atom_type_symbol
_atom_type_description
_atom_type_scat_dispersion_real
_atom_type_scat_dispersion_imag
_atom_type_scat_source
O O 0.0106 0.0060 'International Tables Vol C Tables 4.2.6.8 and 6.1.1.4'
Si Si 0.0817 0.0704 'International Tables Vol C Tables 4.2.6.8 and 6.1.1.4'
Ca Ca 0.2262 0.3064 'International Tables Vol C Tables 4.2.6.8 and 6.1.1.4'
V V 0.3005 0.5294 'International Tables Vol C Tables 4.2.6.8 and 6.1.1.4'
Ho Ho -0.2175 4.6783 'International Tables Vol C Tables 4.2.6.8 and 6.1.1.4'

loop_
_geom_angle_atom_site_label_1
_geom_angle_atom_site_label_2
_geom_angle_atom_site_label_3
_geom_angle
_geom_angle_site_symmetry_1
_geom_angle_site_symmetry_3
O3 Ho1 O2 80.67(3) . 2
O3 Ho1 O2 80.67(3) . .
O2 Ho1 O2 161.35(5) 2 .
O3 Ho1 O1 147.84(3) . 4
O2 Ho1 O1 124.72(4) 2 4
O2 Ho1 O1 72.83(4) . 4
O3 Ho1 O1 147.84(3) . 3_455
O2 Ho1 O1 72.83(4) 2 3_455
O2 Ho1 O1 124.72(4) . 3_455
O1 Ho1 O1 64.31(5) 4 3_455
O3 Ho1 O2 66.57(2) . 8_455
O2 Ho1 O2 73.62(4) 2 8_455
O2 Ho1 O2 98.81(3) . 8_455
O1 Ho1 O2 134.62(4) 4 8_455
O1 Ho1 O2 88.34(4) 3_455 8_455
O3 Ho1 O2 66.57(2) . 7_556
O2 Ho1 O2 98.81(3) 2 7_556
O2 Ho1 O2 73.62(4) . 7_556
O1 Ho1 O2 88.34(4) 4 7_556
O1 Ho1 O2 134.62(4) 3_455 7_556
O2 Ho1 O2 133.13(5) 8_455 7_556
O3 Ho1 Si1 180.0 . .
O2 Ho1 Si1 99.33(3) 2 .
O2 Ho1 Si1 99.33(3) . .
O1 Ho1 Si1 32.16(3) 4 .
O1 Ho1 Si1 32.16(3) 3_455 .
O2 Ho1 Si1 113.43(2) 8_455 .
O2 Ho1 Si1 113.43(2) 7_556 .
O3 Ho1 V1 30.939(2) . .
O2 Ho1 V1 83.11(3) 2 .
O2 Ho1 V1 80.91(3) . .
O1 Ho1 V1 150.80(3) 4 .
O1 Ho1 V1 125.41(3) 3_455 .
O2 Ho1 V1 37.40(2) 8_455 .
O2 Ho1 V1 96.44(2) 7_556 .
Si1 Ho1 V1 149.061(3) . .
O3 Ho1 V1 30.939(2) . 2
O2 Ho1 V1 80.91(3) 2 2
O2 Ho1 V1 83.10(3) . 2
O1 Ho1 V1 125.41(3) 4 2
O1 Ho1 V1 150.80(3) 3_455 2
O2 Ho1 V1 96.44(2) 8_455 2
O2 Ho1 V1 37.40(2) 7_556 2
Si1 Ho1 V1 149.061(2) . 2
V1 Ho1 V1 61.878(5) . 2
O3 Ho1 V1 115.942(3) . 4
O2 Ho1 V1 160.49(3) 2 4
O2 Ho1 V1 36.79(3) . 4
O1 Ho1 V1 36.08(3) 4 4
O1 Ho1 V1 93.87(3) 3_455 4
O2 Ho1 V1 121.23(2) 8_455 4
O2 Ho1 V1 80.18(2) 7_556 4
Si1 Ho1 V1 64.058(3) . 4
V1 Ho1 V1 116.398(3) . 4
V1 Ho1 V1 107.808(3) 2 4
O3 Ho1 V1 115.941(3) . 3_455
O2 Ho1 V1 36.79(3) 2 3_455
O2 Ho1 V1 160.49(3) . 3_455
O1 Ho1 V1 93.87(3) 4 3_455
O1 Ho1 V1 36.08(3) 3_455 3_455
O2 Ho1 V1 80.18(2) 8_455 3_455
O2 Ho1 V1 121.23(2) 7_556 3_455
Si1 Ho1 V1 64.059(3) . 3_455
V1 Ho1 V1 107.808(3) . 3_455
V1 Ho1 V1 116.398(3) 2 3_455
V1 Ho1 V1 128.117(7) 4 3_455
O3 V1 O3 180.0 5 .
O3 V1 O1 90.96(4) 5 5
O3 V1 O1 89.04(4) . 5
O3 V1 O1 89.04(4) 5 .
O3 V1 O1 90.96(4) . .
O1 V1 O1 180.0 5 .
O3 V1 O2 92.84(5) 5 8_455
O3 V1 O2 87.16(5) . 8_455
O1 V1 O2 88.94(5) 5 8_455
O1 V1 O2 91.06(5) . 8_455
O3 V1 O2 87.16(5) 5 4_545
O3 V1 O2 92.84(5) . 4_545
O1 V1 O2 91.06(5) 5 4_545
O1 V1 O2 88.94(5) . 4_545
O2 V1 O2 180.00(6) 8_455 4_545
O3 V1 Ho1 39.80(5) 5 5
O3 V1 Ho1 140.20(5) . 5
O1 V1 Ho1 79.56(3) 5 5
O1 V1 Ho1 100.44(3) . 5
O2 V1 Ho1 130.07(3) 8_455 5
O2 V1 Ho1 49.93(3) 4_545 5
O3 V1 Ca1 39.80(5) 5 5
O3 V1 Ca1 140.20(5) . 5
O1 V1 Ca1 79.56(3) 5 5
O1 V1 Ca1 100.44(3) . 5
O2 V1 Ca1 130.07(3) 8_455 5
O2 V1 Ca1 49.93(3) 4_545 5
Ho1 V1 Ca1 0.0 5 5
O3 V1 Ho1 140.20(5) 5 .
O3 V1 Ho1 39.80(5) . .
O1 V1 Ho1 100.44(3) 5 .
O1 V1 Ho1 79.56(3) . .
O2 V1 Ho1 49.92(3) 8_455 .
O2 V1 Ho1 130.08(3) 4_545 .
Ho1 V1 Ho1 180.0 5 .
Ca1 V1 Ho1 180.0 5 .
O3 V1 Ca1 89.03(2) 5 3_545
O3 V1 Ca1 90.97(2) . 3_545
O1 V1 Ca1 135.13(3) 5 3_545
O1 V1 Ca1 44.87(3) . 3_545
O2 V1 Ca1 135.88(3) 8_455 3_545
O2 V1 Ca1 44.12(3) 4_545 3_545
Ho1 V1 Ca1 72.192(3) 5 3_545
Ca1 V1 Ca1 72.192(3) 5 3_545
Ho1 V1 Ca1 107.8 . 3_545
O3 V1 Ca1 90.97(2) 5 7_455
O3 V1 Ca1 89.03(2) . 7_455
O1 V1 Ca1 44.87(3) 5 7_455
O1 V1 Ca1 135.13(3) . 7_455
O2 V1 Ca1 44.12(3) 8_455 7_455
O2 V1 Ca1 135.88(3) 4_545 7_455
Ho1 V1 Ca1 107.808(3) 5 7_455
Ca1 V1 Ca1 107.808(3) 5 7_455
Ho1 V1 Ca1 72.2 . 7_455
Ca1 V1 Ca1 180.0 3_545 7_455
O1 Si1 O1 103.17(9) 3_455 4
O1 Si1 O2 112.92(6) 3_455 3_455
O1 Si1 O2 107.94(6) 4 3_455
O1 Si1 O2 107.94(6) 3_455 4
O1 Si1 O2 112.92(6) 4 4
O2 Si1 O2 111.71(8) 3_455 4
O1 Si1 Ho1 51.58(4) 3_455 .
O1 Si1 Ho1 51.58(4) 4 .
O2 Si1 Ho1 124.14(4) 3_455 .
O2 Si1 Ho1 124.14(4) 4 .
O1 Si1 Ca1 63.95(4) 3_455 5_565
O1 Si1 Ca1 113.65(5) 4 5_565
O2 Si1 Ca1 137.88(4) 3_455 5_565
O2 Si1 Ca1 44.98(4) 4 5_565
Ho1 Si1 Ca1 88.2 . 5_565
O1 Si1 Ca1 113.65(4) 3_455 5_566
O1 Si1 Ca1 63.95(4) 4 5_566
O2 Si1 Ca1 44.98(4) 3_455 5_566
O2 Si1 Ca1 137.88(4) 4 5_566
Ho1 Si1 Ca1 88.2 . 5_566
Ca1 Si1 Ca1 176.491(19) 5_565 5_566
O1 Si1 Ca1 130.03(4) 3_455 3
O1 Si1 Ca1 79.55(4) 4 3
O2 Si1 Ca1 113.32(4) 3_455 3
O2 Si1 Ca1 35.61(4) 4 3
Ho1 Si1 Ca1 111.8 . 3
Ca1 Si1 Ca1 69.414(3) 5_565 3
Ca1 Si1 Ca1 111.985(5) 5_566 3
O1 Si1 Ca1 79.55(4) 3_455 3_455
O1 Si1 Ca1 130.03(4) 4 3_455
O2 Si1 Ca1 35.61(4) 3_455 3_455
O2 Si1 Ca1 113.32(4) 4 3_455
Ho1 Si1 Ca1 111.8 . 3_455
Ca1 Si1 Ca1 111.985(5) 5_565 3_455
Ca1 Si1 Ca1 69.414(3) 5_566 3_455
Ca1 Si1 Ca1 136.367(17) 3 3_455
Si1 O1 V1 139.09(7) 3_545 .
Si1 O1 Ho1 96.26(5) 3_545 3_545
V1 O1 Ho1 99.05(5) . 3_545
Si1 O1 Ca1 96.26(5) 3_545 3_545
V1 O1 Ca1 99.05(5) . 3_545
Ho1 O1 Ca1 0.000(5) 3_545 3_545
Si1 O1 Ca1 87.85(5) 3_545 7
V1 O1 Ca1 121.10(5) . 7
Ho1 O1 Ca1 110.24(4) 3_545 7
Ca1 O1 Ca1 110.24(4) 3_545 7
Si1 O2 V1 125.12(6) 3_545 4
Si1 O2 Ho1 120.76(6) 3_545 .
V1 O2 Ho1 99.09(4) 4 .
Si1 O2 Ho1 108.35(5) 3_545 7_556
V1 O2 Ho1 92.68(4) 4 7_556
Ho1 O2 Ho1 106.38(4) . 7_556
Si1 O2 Ca1 108.35(5) 3_545 7_556
V1 O2 Ca1 92.68(4) 4 7_556
Ho1 O2 Ca1 106.4 . 7_556
Ho1 O2 Ca1 0.000(9) 7_556 7_556
V1 O3 V1 141.48(9) . 2
V1 O3 Ho1 109.26(5) . .
V1 O3 Ho1 109.26(5) 2 .

loop_
_geom_bond_atom_site_label_1
_geom_bond_atom_site_label_2
_geom_bond_distance
_geom_bond_site_symmetry_2
Ho1 O3 2.2813(16) .
Ho1 O2 2.3778(11) 2
Ho1 O2 2.3778(11) .
Ho1 O1 2.4094(12) 4
Ho1 O1 2.4094(12) 3_455
Ho1 O2 2.5772(11) 8_455
Ho1 O2 2.5772(11) 7_556
Ho1 Si1 3.0567(6) .
Ho1 V1 3.3643(2) .
Ho1 V1 3.3643(2) 2
Ho1 V1 3.37266(12) 4
Ho1 V1 3.37266(12) 3_455
V1 O3 1.8322(5) 5
V1 O3 1.8322(5) .
V1 O1 2.0112(11) 5
V1 O1 2.0112(11) .
V1 O2 2.0455(11) 8_455
V1 O2 2.0455(11) 4_545
V1 Ho1 3.3643(2) 5
V1 Ca1 3.3643(2) 5
V1 Ca1 3.37267(12) 3_545
V1 Ca1 3.37267(12) 7_455
Si1 O1 1.6366(11) 3_455
Si1 O1 1.6366(11) 4
Si1 O2 1.6372(11) 3_455
Si1 O2 1.6372(11) 4
Si1 Ca1 3.46096(18) 5_565
Si1 Ca1 3.46096(18) 5_566
Si1 Ca1 3.5095(2) 3
Si1 Ca1 3.5094(2) 3_455
O1 Si1 1.6366(11) 3_545
O1 Ho1 2.4094(12) 3_545
O1 Ca1 2.4094(12) 3_545
O1 Ca1 3.1116(12) 7
O2 Si1 1.6372(11) 3_545
O2 V1 2.0456(11) 4
O2 Ho1 2.5772(11) 7_556
O2 Ca1 2.5772(11) 7_556
O3 V1 1.8322(5) 2
